data_2213226
loop_
_publ_author_name
'D. Gayathri'
'D. Velmurugan'
'K. Ravikumar'
'Y. Zulykama'
'P. T. Perumal'

_publ_section_title
;
 2-(Methoxycarbonyl)-3-phenylprop-2-enyl-3-hydroxynapthalene-2-carboxylate
;
_journal_coeditor_code CI2342
_journal_issue 5
_journal_name_full 'Acta Crystallographica Section E'
_journal_page_first o2297
_journal_page_last o2299
_journal_paper_doi 10.1107/S1600536807015644
_journal_volume 63
_journal_year 2007
_chemical_formula_iupac 'C22 H18 O5'
_chemical_formula_moiety 'C22 H18 O5'
_chemical_formula_sum 'C22 H18 O5'
_chemical_formula_weight 362.36
_chemical_name_systematic
;
2-(Methoxycarbonyl)-3-phenylprop-2-enyl 3-hydroxynapthalene-2-carboxylate
;
_space_group_IT_number 14
_symmetry_cell_setting monoclinic
_symmetry_space_group_name_Hall '-P 2ybc'
_symmetry_space_group_name_H-M 'P 1 21/c 1'
_atom_sites_solution_hydrogens geom
_atom_sites_solution_primary direct
_atom_sites_solution_secondary difmap
_audit_creation_method SHELXL-97
_cell_angle_alpha 90.00
_cell_angle_beta 106.1010(10)
_cell_angle_gamma 90.00
_cell_formula_units_Z 4
_cell_length_a 7.5053(7)
_cell_length_b 22.468(2)
_cell_length_c 10.7081(9)
_cell_measurement_reflns_used 1986
_cell_measurement_temperature 293(2)
_cell_measurement_theta_max 28.00
_cell_measurement_theta_min 1.81
_cell_volume 1734.9(3)
_computing_cell_refinement 'SAINT (Bruker, 2001)'
_computing_data_collection 'SMART (Bruker, 2001)'
_computing_data_reduction SAINT
_computing_molecular_graphics 'PLATON (Spek, 2003)'
_computing_publication_material 'SHELXL97 and PARST (Nardelli, 1995)'
_computing_structure_refinement 'SHELXL97 (Sheldrick, 1997)'
_computing_structure_solution 'SHELXS97 (Sheldrick, 1997)'
_diffrn_ambient_temperature 293(2)
_diffrn_measured_fraction_theta_full 0.975
_diffrn_measured_fraction_theta_max 0.975
_diffrn_measurement_device 'Bruker SMART APEX area-detector'
_diffrn_measurement_method \w
_diffrn_radiation_monochromator graphite
_diffrn_radiation_source 'fine-focus sealed tube'
_diffrn_radiation_type MoK\a
_diffrn_radiation_wavelength 0.71073
_diffrn_reflns_av_R_equivalents 0.0180
_diffrn_reflns_av_sigmaI/netI 0.0142
_diffrn_reflns_limit_h_max 9
_diffrn_reflns_limit_h_min -9
_diffrn_reflns_limit_k_max 29
_diffrn_reflns_limit_k_min -29
_diffrn_reflns_limit_l_max 13
_diffrn_reflns_limit_l_min -13
_diffrn_reflns_number 19634
_diffrn_reflns_theta_full 28.00
_diffrn_reflns_theta_max 28.00
_diffrn_reflns_theta_min 1.81
_diffrn_standards_number 0
_exptl_absorpt_coefficient_mu 0.098
_exptl_absorpt_correction_type none
_exptl_crystal_colour 'pale yellow'
_exptl_crystal_density_diffrn 1.387
_exptl_crystal_density_method 'not measured'
_exptl_crystal_description Block
_exptl_crystal_F_000 760
_exptl_crystal_size_max 0.27
_exptl_crystal_size_mid 0.24
_exptl_crystal_size_min 0.22
_refine_diff_density_max 0.249
_refine_diff_density_min -0.255
_refine_ls_extinction_method none
_refine_ls_goodness_of_fit_ref 1.013
_refine_ls_hydrogen_treatment constr
_refine_ls_matrix_type full
_refine_ls_number_parameters 244
_refine_ls_number_reflns 4075
_refine_ls_number_restraints 0
_refine_ls_restrained_S_all 1.013
_refine_ls_R_factor_all 0.0469
_refine_ls_R_factor_gt 0.0429
_refine_ls_shift/su_max 0.001
_refine_ls_shift/su_mean 0.000
_refine_ls_structure_factor_coef Fsqd
_refine_ls_weighting_details 'calc w=1/[\s^2^(Fo^2^)+(0.0777P)^2^+0.2555P] where P=(Fo^2^+2Fc^2^)/3'
_refine_ls_weighting_scheme calc
_refine_ls_wR_factor_gt 0.1174
_refine_ls_wR_factor_ref 0.1216
_reflns_number_gt 3620
_reflns_number_total 4075
_reflns_threshold_expression I>2\s(I)
_cod_data_source_file ci2342.cif
_cod_data_source_block I
_cod_original_sg_symbol_H-M 'P 21/c'
_cod_database_code 2213226
_cod_database_fobs_code 2213226

loop_
_symmetry_equiv_pos_as_xyz
'x, y, z'
'-x, y+1/2, -z+1/2'
'-x, -y, -z'
'x, -y-1/2, z-1/2'

loop_
_atom_site_type_symbol
_atom_site_label
_atom_site_fract_x
_atom_site_fract_y
_atom_site_fract_z
_atom_site_U_iso_or_equiv
_atom_site_adp_type
_atom_site_calc_flag
_atom_site_refinement_flags
_atom_site_occupancy
C C1 0.14900(15) 0.46052(5) 0.61919(10) 0.0376(2) Uani d . 1
C C2 0.00487(17) 0.42833(5) 0.64118(11) 0.0424(3) Uani d . 1
H H2 -0.0243 0.3914 0.6017 0.051 Uiso calc R 1
C C3 -0.09926(16) 0.45012(5) 0.72198(11) 0.0408(2) Uani d . 1
C C4 -0.24792(19) 0.41737(6) 0.74681(14) 0.0537(3) Uani d . 1
H H4 -0.2793 0.3804 0.7080 0.064 Uiso calc R 1
C C5 -0.3443(2) 0.43941(7) 0.82626(15) 0.0607(4) Uani d . 1
H H5 -0.4410 0.4173 0.8412 0.073 Uiso calc R 1
C C6 -0.30066(19) 0.49531(7) 0.88665(14) 0.0584(3) Uani d . 1
H H6 -0.3675 0.5096 0.9416 0.070 Uiso calc R 1
C C7 -0.16056(18) 0.52830(6) 0.86433(13) 0.0509(3) Uani d . 1
H H7 -0.1326 0.5653 0.9037 0.061 Uiso calc R 1
C C8 -0.05683(15) 0.50677(5) 0.78158(11) 0.0397(2) Uani d . 1
C C9 0.08850(16) 0.53965(5) 0.75538(11) 0.0401(2) Uani d . 1
H H9 0.1162 0.5772 0.7924 0.048 Uiso calc R 1
C C10 0.19063(14) 0.51805(4) 0.67689(10) 0.0346(2) Uani d . 1
C C11 0.33834(15) 0.55406(4) 0.64691(10) 0.0345(2) Uani d . 1
C C12 0.49520(15) 0.64641(4) 0.66933(12) 0.0385(2) Uani d . 1
H H12A 0.5014 0.6380 0.5818 0.046 Uiso calc R 1
H H12B 0.6167 0.6394 0.7289 0.046 Uiso calc R 1
C C13 0.43830(14) 0.70959(4) 0.67908(10) 0.0331(2) Uani d . 1
C C14 0.30711(14) 0.73275(5) 0.55819(10) 0.0353(2) Uani d . 1
C C15 0.14803(18) 0.81609(6) 0.44922(12) 0.0498(3) Uani d . 1
H H15A 0.1289 0.8574 0.4640 0.075 Uiso calc R 1
H H15B 0.0310 0.7957 0.4273 0.075 Uiso calc R 1
H H15C 0.2038 0.8123 0.3790 0.075 Uiso calc R 1
C C16 0.50189(14) 0.74558(4) 0.78169(10) 0.0342(2) Uani d . 1
H H16 0.4584 0.7845 0.7701 0.041 Uiso calc R 1
C C17 0.62994(14) 0.73264(5) 0.90960(11) 0.0363(2) Uani d . 1
C C18 0.64479(16) 0.67719(5) 0.97080(12) 0.0440(3) Uani d . 1
H H18 0.5715 0.6456 0.9296 0.053 Uiso calc R 1
C C19 0.76800(18) 0.66900(7) 1.09240(13) 0.0539(3) Uani d . 1
H H19 0.7768 0.6319 1.1323 0.065 Uiso calc R 1
C C20 0.87776(19) 0.71523(8) 1.15499(13) 0.0569(4) Uani d . 1
H H20 0.9619 0.7092 1.2359 0.068 Uiso calc R 1
C C21 0.86223(18) 0.77061(7) 1.09686(13) 0.0532(3) Uani d . 1
H H21 0.9353 0.8020 1.1392 0.064 Uiso calc R 1
C C22 0.73808(16) 0.77961(6) 0.97570(12) 0.0434(3) Uani d . 1
H H22 0.7266 0.8172 0.9381 0.052 Uiso calc R 1
O O1 0.24438(13) 0.43624(4) 0.54169(9) 0.0504(2) Uani d . 1
H H1 0.3265 0.4592 0.5356 0.076 Uiso calc R 1
O O2 0.43165(13) 0.53742(4) 0.57838(9) 0.0488(2) Uani d . 1
O O3 0.35783(11) 0.60807(3) 0.70204(8) 0.0408(2) Uani d . 1
O O4 0.26836(11) 0.79044(3) 0.56491(8) 0.0416(2) Uani d . 1
O O5 0.24192(13) 0.70273(4) 0.46318(8) 0.0518(2) Uani d . 1

loop_
_atom_site_aniso_label
_atom_site_aniso_U_11
_atom_site_aniso_U_22
_atom_site_aniso_U_33
_atom_site_aniso_U_12
_atom_site_aniso_U_13
_atom_site_aniso_U_23
C1 0.0447(6) 0.0282(5) 0.0373(5) 0.0013(4) 0.0072(4) 0.0004(4)
C2 0.0496(6) 0.0288(5) 0.0453(6) -0.0049(4) 0.0073(5) 0.0003(4)
C3 0.0409(5) 0.0365(5) 0.0409(5) -0.0029(4) 0.0046(4) 0.0093(4)
C4 0.0505(7) 0.0455(7) 0.0634(8) -0.0109(5) 0.0130(6) 0.0084(6)
C5 0.0469(7) 0.0650(9) 0.0712(9) -0.0098(6) 0.0182(6) 0.0187(7)
C6 0.0496(7) 0.0712(9) 0.0597(8) 0.0018(6) 0.0241(6) 0.0100(7)
C7 0.0497(7) 0.0546(7) 0.0518(7) -0.0015(5) 0.0198(5) -0.0001(6)
C8 0.0403(5) 0.0401(6) 0.0381(5) -0.0018(4) 0.0097(4) 0.0040(4)
C9 0.0457(6) 0.0335(5) 0.0421(6) -0.0045(4) 0.0139(5) -0.0044(4)
C10 0.0396(5) 0.0282(5) 0.0346(5) -0.0014(4) 0.0079(4) 0.0004(4)
C11 0.0403(5) 0.0273(5) 0.0357(5) 0.0008(4) 0.0100(4) -0.0008(4)
C12 0.0408(5) 0.0294(5) 0.0508(6) -0.0025(4) 0.0219(5) -0.0018(4)
C13 0.0320(5) 0.0293(5) 0.0406(5) -0.0023(4) 0.0143(4) 0.0005(4)
C14 0.0333(5) 0.0355(5) 0.0389(5) -0.0048(4) 0.0130(4) -0.0023(4)
C15 0.0495(6) 0.0547(7) 0.0428(6) 0.0080(5) 0.0087(5) 0.0118(5)
C16 0.0336(5) 0.0298(5) 0.0398(5) 0.0009(4) 0.0112(4) 0.0009(4)
C17 0.0329(5) 0.0390(5) 0.0383(5) 0.0032(4) 0.0118(4) -0.0006(4)
C18 0.0394(5) 0.0448(6) 0.0482(6) 0.0029(5) 0.0125(5) 0.0057(5)
C19 0.0487(7) 0.0654(8) 0.0483(7) 0.0140(6) 0.0146(5) 0.0159(6)
C20 0.0427(6) 0.0865(10) 0.0391(6) 0.0121(6) 0.0076(5) 0.0001(6)
C21 0.0419(6) 0.0716(9) 0.0448(7) -0.0025(6) 0.0100(5) -0.0157(6)
C22 0.0427(6) 0.0451(6) 0.0437(6) -0.0010(5) 0.0141(5) -0.0077(5)
O1 0.0609(5) 0.0338(4) 0.0621(6) -0.0052(4) 0.0264(4) -0.0130(4)
O2 0.0566(5) 0.0366(4) 0.0623(5) -0.0043(4) 0.0314(4) -0.0117(4)
O3 0.0514(5) 0.0283(4) 0.0502(5) -0.0080(3) 0.0263(4) -0.0064(3)
O4 0.0446(4) 0.0367(4) 0.0394(4) 0.0042(3) 0.0049(3) 0.0021(3)
O5 0.0560(5) 0.0498(5) 0.0447(5) -0.0056(4) 0.0059(4) -0.0113(4)

loop_
_atom_type_symbol
_atom_type_description
_atom_type_scat_dispersion_real
_atom_type_scat_dispersion_imag
_atom_type_scat_source
C C 0.0033 0.0016 'International Tables Vol C Tables 4.2.6.8 and 6.1.1.4'
H H 0.0000 0.0000 'International Tables Vol C Tables 4.2.6.8 and 6.1.1.4'
O O 0.0106 0.0060 'International Tables Vol C Tables 4.2.6.8 and 6.1.1.4'

loop_
_geom_angle_atom_site_label_1
_geom_angle_atom_site_label_2
_geom_angle_atom_site_label_3
_geom_angle
O1 C1 C2 117.95(10)
O1 C1 C10 122.73(10)
C2 C1 C10 119.32(10)
C1 C2 C3 121.38(10)
C1 C2 H2 119.3
C3 C2 H2 119.3
C2 C3 C8 119.70(10)
C2 C3 C4 122.29(11)
C8 C3 C4 118.02(12)
C5 C4 C3 120.78(13)
C5 C4 H4 119.6
C3 C4 H4 119.6
C4 C5 C6 121.18(12)
C4 C5 H5 119.4
C6 C5 H5 119.4
C7 C6 C5 119.83(13)
C7 C6 H6 120.1
C5 C6 H6 120.1
C6 C7 C8 120.61(13)
C6 C7 H7 119.7
C8 C7 H7 119.7
C9 C8 C7 122.38(11)
C9 C8 C3 118.05(10)
C7 C8 C3 119.57(11)
C10 C9 C8 122.06(10)
C10 C9 H9 119.0
C8 C9 H9 119.0
C9 C10 C1 119.46(10)
C9 C10 C11 121.26(9)
C1 C10 C11 119.24(9)
O2 C11 O3 122.56(10)
O2 C11 C10 124.04(9)
O3 C11 C10 113.39(9)
O3 C12 C13 108.02(8)
O3 C12 H12A 110.1
C13 C12 H12A 110.1
O3 C12 H12B 110.1
C13 C12 H12B 110.1
H12A C12 H12B 108.4
C16 C13 C14 120.11(9)
C16 C13 C12 125.90(10)
C14 C13 C12 113.89(9)
O5 C14 O4 123.05(11)
O5 C14 C13 123.70(10)
O4 C14 C13 113.24(9)
O4 C15 H15A 109.5
O4 C15 H15B 109.5
H15A C15 H15B 109.5
O4 C15 H15C 109.5
H15A C15 H15C 109.5
H15B C15 H15C 109.5
C13 C16 C17 129.59(10)
C13 C16 H16 115.2
C17 C16 H16 115.2
C18 C17 C22 118.41(11)
C18 C17 C16 124.10(10)
C22 C17 C16 117.44(10)
C19 C18 C17 120.34(12)
C19 C18 H18 119.8
C17 C18 H18 119.8
C20 C19 C18 120.69(13)
C20 C19 H19 119.7
C18 C19 H19 119.7
C19 C20 C21 119.68(12)
C19 C20 H20 120.2
C21 C20 H20 120.2
C20 C21 C22 120.25(13)
C20 C21 H21 119.9
C22 C21 H21 119.9
C21 C22 C17 120.58(12)
C21 C22 H22 119.7
C17 C22 H22 119.7
C1 O1 H1 109.5
C11 O3 C12 115.29(8)
C14 O4 C15 115.94(9)

loop_
_geom_bond_atom_site_label_1
_geom_bond_atom_site_label_2
_geom_bond_distance
_geom_bond_publ_flag
C1 O1 1.3520(14) ?
C1 C2 1.3746(16) ?
C1 C10 1.4294(14) ?
C2 C3 1.4050(18) ?
C2 H2 0.93 ?
C3 C8 1.4198(16) ?
C3 C4 1.4218(16) ?
C4 C5 1.354(2) ?
C4 H4 0.93 ?
C5 C6 1.409(2) ?
C5 H5 0.93 ?
C6 C7 1.3607(18) ?
C6 H6 0.93 ?
C7 C8 1.4170(17) ?
C7 H7 0.93 ?
C8 C9 1.4085(15) ?
C9 C10 1.3737(15) ?
C9 H9 0.93 ?
C10 C11 1.4779(14) ?
C11 O2 1.2060(10) y
C11 O3 1.3400(10) y
C12 O3 1.4590(10) y
C12 C13 1.4943(14) ?
C12 H12A 0.97 ?
C12 H12B 0.97 ?
C13 C16 1.3410(15) ?
C13 C14 1.4863(15) ?
C14 O5 1.2060(10) y
C14 O4 1.3350(10) y
C15 O4 1.4360(10) y
C15 H15A 0.96 ?
C15 H15B 0.96 ?
C15 H15C 0.96 ?
C16 C17 1.4677(15) ?
C16 H16 0.93 ?
C17 C18 1.3977(16) ?
C17 C22 1.3982(16) ?
C18 C19 1.3844(17) ?
C18 H18 0.93 ?
C19 C20 1.378(2) ?
C19 H19 0.93 ?
C20 C21 1.382(2) ?
C20 H20 0.93 ?
C21 C22 1.3863(18) ?
C21 H21 0.93 ?
C22 H22 0.93 ?
O1 H1 0.82 ?

loop_
_geom_hbond_atom_site_label_D
_geom_hbond_atom_site_label_H
_geom_hbond_atom_site_label_A
_geom_hbond_site_symmetry_A
_geom_hbond_distance_DH
_geom_hbond_distance_HA
_geom_hbond_distance_DA
_geom_hbond_angle_DHA
O1 H1 O2 . 0.82 1.93 2.6440(10) 145
O1 H1 O2 3_666 0.82 2.45 3.1060(10) 137
C9 H9 O3 . 0.93 2.38 2.723(2) 101
C16 H16 O4 . 0.93 2.27 2.6870(10) 107
C15 H15B Cg1 4_474 0.96 2.67 3.446(2) 138

loop_
_geom_torsion_atom_site_label_1
_geom_torsion_atom_site_label_2
_geom_torsion_atom_site_label_3
_geom_torsion_atom_site_label_4
_geom_torsion
_geom_torsion_publ_flag
O1 C1 C2 C3 179.10(10) ?
C10 C1 C2 C3 -1.72(17) ?
C1 C2 C3 C8 0.61(17) ?
C1 C2 C3 C4 -179.51(11) ?
C2 C3 C4 C5 179.32(12) ?
C8 C3 C4 C5 -0.80(19) ?
C3 C4 C5 C6 0.0(2) ?
C4 C5 C6 C7 0.6(2) ?
C5 C6 C7 C8 -0.5(2) ?
C6 C7 C8 C9 179.64(12) ?
C6 C7 C8 C3 -0.27(19) ?
C2 C3 C8 C9 0.87(16) ?
C4 C3 C8 C9 -179.01(11) ?
C2 C3 C8 C7 -179.21(11) ?
C4 C3 C8 C7 0.91(17) ?
C7 C8 C9 C10 178.82(11) ?
C3 C8 C9 C10 -1.26(17) ?
C8 C9 C10 C1 0.17(17) ?
C8 C9 C10 C11 177.87(10) ?
O1 C1 C10 C9 -179.53(10) ?
C2 C1 C10 C9 1.33(16) ?
O1 C1 C10 C11 2.73(16) ?
C2 C1 C10 C11 -176.41(10) ?
C9 C10 C11 O2 -179.70(10) y
C1 C10 C11 O2 -2.0(2) y
C9 C10 C11 O3 -0.7(2) y
C1 C10 C11 O3 177.00(10) y
O3 C12 C13 C16 96.90(12) ?
O3 C12 C13 C14 -86.63(10) ?
C16 C13 C14 O5 -178.66(10) ?
C12 C13 C14 O5 4.7(2) y
C16 C13 C14 O4 1.50(10) y
C12 C13 C14 O4 -175.24(8) ?
C14 C13 C16 C17 179.71(10) ?
C12 C13 C16 C17 -4.02(17) ?
C13 C16 C17 C18 -31.05(17) ?
C13 C16 C17 C22 151.51(11) ?
C22 C17 C18 C19 -1.84(17) ?
C16 C17 C18 C19 -179.26(11) ?
C17 C18 C19 C20 0.00(19) ?
C18 C19 C20 C21 1.2(2) ?
C19 C20 C21 C22 -0.5(2) ?
C20 C21 C22 C17 -1.34(18) ?
C18 C17 C22 C21 2.51(16) ?
C16 C17 C22 C21 -179.90(11) ?
O2 C11 O3 C12 2.29(16) ?
C10 C11 O3 C12 -176.79(9) ?
C13 C12 O3 C11 152.22(9) ?
O5 C14 O4 C15 -2.3(2) y
C13 C14 O4 C15 177.61(9) ?

loop_
_cod_related_entry_id
_cod_related_entry_database
_cod_related_entry_code
1 ChemSpider 21185232
